data_7000381
loop_
_publ_author_name
'Schenk, Christian'
'Drost, Christian'
'Schnepf, Andreas'

_publ_section_title
;
 [(OtBu)2C6H3]3Ge+ a free germyl cation with aryl ligands
;
_journal_issue 5
_journal_name_full 'Dalton Transactions'
_journal_page_first 773
_journal_page_last 776
_journal_paper_doi 10.1039/b818931e
_journal_year 2009
_chemical_formula_sum 'C42 H64 Ge O7'
_chemical_formula_weight 753.52
_chemical_name_systematic
;
?
;
_space_group_IT_number 2
_symmetry_cell_setting triclinic
_symmetry_space_group_name_Hall '-P 1'
_symmetry_space_group_name_H-M 'P -1'
_atom_sites_solution_hydrogens geom
_atom_sites_solution_primary direct
_atom_sites_solution_secondary difmap
_audit_creation_method SHELXL-97
_cell_angle_alpha 90.70(3)
_cell_angle_beta 95.43(3)
_cell_angle_gamma 90.95(3)
_cell_formula_units_Z 2
_cell_length_a 11.869(2)
_cell_length_b 12.774(3)
_cell_length_c 13.757(3)
_cell_measurement_reflns_used 25423
_cell_measurement_temperature 149(2)
_cell_measurement_theta_max 25.94
_cell_measurement_theta_min 1.44
_cell_volume 2075.9(8)
_computing_structure_refinement 'SHELXL-97 (Sheldrick, 1997)'
_computing_structure_solution 'SHELXS-97 (Sheldrick, 1990)'
_diffrn_ambient_temperature 149(2)
_diffrn_measured_fraction_theta_full 0.898
_diffrn_measured_fraction_theta_max 0.898
_diffrn_radiation_monochromator graphite
_diffrn_radiation_source 'fine-focus sealed tube'
_diffrn_radiation_type MoK\a
_diffrn_radiation_wavelength 0.71073
_diffrn_reflns_av_R_equivalents 0.0667
_diffrn_reflns_av_sigmaI/netI 0.0836
_diffrn_reflns_limit_h_max 14
_diffrn_reflns_limit_h_min -14
_diffrn_reflns_limit_k_max 14
_diffrn_reflns_limit_k_min -15
_diffrn_reflns_limit_l_max 16
_diffrn_reflns_limit_l_min -16
_diffrn_reflns_number 14158
_diffrn_reflns_theta_full 26.05
_diffrn_reflns_theta_max 26.05
_diffrn_reflns_theta_min 1.49
_exptl_absorpt_coefficient_mu 0.783
_exptl_absorpt_correction_T_max 0.8745
_exptl_absorpt_correction_T_min 0.7874
_exptl_absorpt_correction_type numerical
_exptl_crystal_colour colourless
_exptl_crystal_density_diffrn 1.205
_exptl_crystal_density_method 'not measured'
_exptl_crystal_description plate
_exptl_crystal_F_000 808
_exptl_crystal_size_max 0.4
_exptl_crystal_size_mid 0.35
_exptl_crystal_size_min 0.25
_refine_diff_density_max 0.487
_refine_diff_density_min -0.674
_refine_diff_density_rms 0.063
_refine_ls_extinction_method none
_refine_ls_goodness_of_fit_ref 0.947
_refine_ls_hydrogen_treatment mixed
_refine_ls_matrix_type full
_refine_ls_number_parameters 498
_refine_ls_number_reflns 7372
_refine_ls_number_restraints 0
_refine_ls_restrained_S_all 0.947
_refine_ls_R_factor_all 0.0725
_refine_ls_R_factor_gt 0.0475
_refine_ls_shift/su_max 0.000
_refine_ls_shift/su_mean 0.000
_refine_ls_structure_factor_coef Fsqd
_refine_ls_weighting_details 'calc w=1/[\s^2^(Fo^2^)+(0.0596P)^2^+0.0000P] where P=(Fo^2^+2Fc^2^)/3'
_refine_ls_weighting_scheme calc
_refine_ls_wR_factor_gt 0.1076
_refine_ls_wR_factor_ref 0.1179
_reflns_number_gt 5339
_reflns_number_total 7372
_reflns_threshold_expression >2sigma(I)
_cod_data_source_file b818931e.txt
_cod_data_source_block cs70p-1
_cod_original_cell_volume 2075.9(7)
_cod_original_sg_symbol_H-M P-1
_cod_database_code 7000381

loop_
_symmetry_equiv_pos_as_xyz
'x, y, z'
'-x, -y, -z'

loop_
_atom_site_label
_atom_site_type_symbol
_atom_site_fract_x
_atom_site_fract_y
_atom_site_fract_z
_atom_site_U_iso_or_equiv
_atom_site_adp_type
_atom_site_occupancy
_atom_site_symmetry_multiplicity
_atom_site_calc_flag
_atom_site_refinement_flags
_atom_site_disorder_assembly
_atom_site_disorder_group
Ge1 Ge 0.28617(3) 0.79509(3) 0.28317(3) 0.03019(12) Uani 0.9479(14) 1 d P A 1
O100 O 0.32367(19) 0.88158(18) 0.38487(17) 0.0358(6) Uani 0.9479(14) 1 d P A 1
Ge1A Ge 0.2725(6) 0.7296(6) 0.2187(6) 0.047(3) Uiso 0.0521(14) 1 d P A 2
O101 O 0.237(4) 0.631(4) 0.125(4) 0.049(11) Uiso 0.0521(14) 1 d P A 2
O1 O 0.4143(2) 0.58681(16) 0.24485(18) 0.0446(6) Uani 1 1 d . . .
O2 O 0.1377(2) 0.72723(16) 0.42663(17) 0.0422(6) Uani 1 1 d . . .
O10 O 0.06642(19) 0.67457(16) 0.20781(19) 0.0464(6) Uani 1 1 d . . .
O11 O 0.21584(19) 1.01525(17) 0.25067(18) 0.0456(6) Uani 1 1 d . . .
O20 O 0.53142(19) 0.78364(17) 0.33296(17) 0.0415(6) Uani 1 1 d . . .
O21 O 0.2776(2) 0.85110(17) 0.05381(17) 0.0426(6) Uani 1 1 d . . .
C1 C 0.2825(3) 0.6572(2) 0.3422(3) 0.0369(8) Uani 1 1 d . . .
C2 C 0.2075(3) 0.6451(2) 0.4144(3) 0.0443(9) Uani 1 1 d . A .
C3 C 0.1992(3) 0.5507(3) 0.4639(3) 0.0546(10) Uani 1 1 d . . .
H3A H 0.1485 0.5433 0.5130 0.066 Uiso 1 1 calc R A .
C4 C 0.2654(4) 0.4687(3) 0.4404(3) 0.0604(11) Uani 1 1 d . A .
H4A H 0.2608 0.4047 0.4743 0.073 Uiso 1 1 calc R . .
C6 C 0.3384(3) 0.4772(3) 0.3687(3) 0.0514(10) Uani 1 1 d . . .
H6A H 0.3826 0.4191 0.3530 0.062 Uiso 1 1 calc R A .
C5 C 0.3473(3) 0.5716(2) 0.3189(3) 0.0413(8) Uani 1 1 d . A .
C7C C 0.4364(4) 0.4176(3) 0.1654(4) 0.0758(14) Uani 1 1 d . . .
H7CA H 0.375(3) 0.4408(7) 0.117(2) 0.114 Uiso 1 1 calc R . .
H7CB H 0.404(3) 0.3739(19) 0.2151(14) 0.114 Uiso 1 1 calc R . .
H7CC H 0.4912(17) 0.3761(19) 0.132(2) 0.114 Uiso 1 1 calc R . .
C7 C 0.4967(3) 0.5130(3) 0.2149(3) 0.0485(9) Uani 1 1 d . . .
C7B C 0.5569(3) 0.5731(3) 0.1410(3) 0.0598(11) Uani 1 1 d . . .
H7BA H 0.5006(14) 0.598(2) 0.0890(16) 0.090 Uiso 1 1 calc R . .
H7BB H 0.611(2) 0.5267(13) 0.1116(17) 0.090 Uiso 1 1 calc R . .
H7BC H 0.598(2) 0.6338(19) 0.1736(9) 0.090 Uiso 1 1 calc R . .
C7A C 0.5827(4) 0.4863(4) 0.3012(4) 0.0831(17) Uani 1 1 d . . .
H7AA H 0.618(3) 0.5527(19) 0.331(2) 0.125 Uiso 1 1 calc R . .
H7AB H 0.643(2) 0.441(3) 0.2774(9) 0.125 Uiso 1 1 calc R . .
H7AC H 0.5431(13) 0.447(3) 0.3515(19) 0.125 Uiso 1 1 calc R . .
C8 C 0.1139(3) 0.7684(3) 0.5214(3) 0.0494(9) Uani 1 1 d . . .
C8C C 0.0740(4) 0.8782(3) 0.4984(3) 0.0561(10) Uani 1 1 d . . .
H8CA H 0.010(2) 0.8748(3) 0.4467(19) 0.084 Uiso 1 1 calc R . .
H8CB H 0.1371(16) 0.9202(12) 0.475(2) 0.084 Uiso 1 1 calc R . .
H8CC H 0.049(2) 0.9115(11) 0.5582(15) 0.084 Uiso 1 1 calc R . .
C8B C 0.0180(4) 0.7054(3) 0.5609(4) 0.0700(13) Uani 1 1 d . . .
H8BA H -0.050(2) 0.696(2) 0.5059(15) 0.105 Uiso 1 1 calc R . .
H8BB H -0.0100(19) 0.7453(15) 0.622(2) 0.105 Uiso 1 1 calc R . .
H8BC H 0.0476(11) 0.631(2) 0.583(2) 0.105 Uiso 1 1 calc R . .
C8A C 0.2201(4) 0.7716(3) 0.5923(3) 0.0671(13) Uani 1 1 d . . .
H8AA H 0.2825(18) 0.807(2) 0.5613(12) 0.101 Uiso 1 1 calc R . .
H8AB H 0.2425(18) 0.6988(19) 0.6094(19) 0.101 Uiso 1 1 calc R . .
H8AC H 0.2049(9) 0.811(2) 0.6526(18) 0.101 Uiso 1 1 calc R . .
C10 C 0.1364(3) 0.8450(2) 0.2327(2) 0.0337(7) Uani 1 1 d . . .
C11 C 0.1197(3) 0.9524(2) 0.2299(2) 0.0378(8) Uani 1 1 d . A .
C12 C 0.0124(3) 0.9943(3) 0.2149(3) 0.0478(9) Uani 1 1 d . . .
H12A H 0.0025 1.0679 0.2169 0.057 Uiso 1 1 calc R A .
C13 C -0.0796(3) 0.9268(3) 0.1971(3) 0.0495(10) Uani 1 1 d . A .
H13A H -0.1535 0.9546 0.1866 0.059 Uiso 1 1 calc R . .
C14 C -0.0661(3) 0.8200(3) 0.1942(3) 0.0464(9) Uani 1 1 d . . .
H14A H -0.1301 0.7748 0.1799 0.056 Uiso 1 1 calc R A .
C15 C 0.0408(3) 0.7786(2) 0.2122(2) 0.0375(8) Uani 1 1 d . A .
C17 C -0.0165(3) 0.5882(3) 0.1955(3) 0.0541(10) Uani 1 1 d . . .
C17C C 0.0602(4) 0.4933(3) 0.2006(4) 0.0632(12) Uani 1 1 d . . .
H17A H 0.101(2) 0.4909(14) 0.2638(18) 0.095 Uiso 1 1 calc R . .
H17B H 0.112(2) 0.4987(12) 0.1519(19) 0.095 Uiso 1 1 calc R . .
H17C H 0.0151(12) 0.4308(16) 0.189(2) 0.095 Uiso 1 1 calc R . .
C17B C -0.0825(4) 0.5930(3) 0.0944(4) 0.0747(15) Uani 1 1 d . . .
H17D H -0.140(2) 0.649(2) 0.0944(8) 0.112 Uiso 1 1 calc R . .
H17E H -0.121(3) 0.525(2) 0.0786(12) 0.112 Uiso 1 1 calc R . .
H17F H -0.0293(15) 0.609(3) 0.0447(14) 0.112 Uiso 1 1 calc R . .
C17A C -0.0911(4) 0.5874(3) 0.2789(4) 0.0699(13) Uani 1 1 d . . .
H17G H -0.137(2) 0.649(2) 0.2761(13) 0.105 Uiso 1 1 calc R . .
H17H H -0.0443(12) 0.587(2) 0.3401(16) 0.105 Uiso 1 1 calc R . .
H17I H -0.139(2) 0.526(2) 0.2735(13) 0.105 Uiso 1 1 calc R . .
C18 C 0.2378(3) 1.1101(2) 0.1961(3) 0.0436(9) Uani 1 1 d . . .
C18C C 0.1895(3) 1.1002(3) 0.0895(3) 0.0506(10) Uani 1 1 d . . .
H18A H 0.1072(19) 1.098(2) 0.0859(3) 0.076 Uiso 1 1 calc R . .
H18B H 0.2158(18) 1.0358(18) 0.0613(9) 0.076 Uiso 1 1 calc R . .
H18C H 0.2147(18) 1.1598(17) 0.0534(10) 0.076 Uiso 1 1 calc R . .
C18B C 0.3670(3) 1.1148(3) 0.2033(3) 0.0495(9) Uani 1 1 d . . .
H18D H 0.3969 1.1209 0.2720 0.074 Uiso 1 1 calc R . .
H18E H 0.3919 1.1757 0.1678 0.074 Uiso 1 1 calc R . .
H18F H 0.3951 1.0508 0.1747 0.074 Uiso 1 1 calc R . .
C18A C 0.1913(3) 1.2048(3) 0.2459(3) 0.0552(10) Uani 1 1 d . . .
H18G H 0.2176(19) 1.2040(11) 0.3198(17) 0.083 Uiso 1 1 calc R . .
H18H H 0.104(2) 1.2023(11) 0.2361(16) 0.083 Uiso 1 1 calc R . .
H18I H 0.2209(19) 1.2725(16) 0.2158(15) 0.083 Uiso 1 1 calc R . .
C20 C 0.4058(3) 0.8185(2) 0.1953(2) 0.0333(7) Uani 1 1 d . . .
C21 C 0.5171(3) 0.8216(2) 0.2390(2) 0.0379(8) Uani 1 1 d . A .
C22 C 0.6062(3) 0.8529(3) 0.1884(3) 0.0461(9) Uani 1 1 d . . .
H22A H 0.6810 0.8551 0.2197 0.055 Uiso 1 1 calc R A .
C23 C 0.5859(3) 0.8812(3) 0.0919(3) 0.0489(9) Uani 1 1 d . A .
H23A H 0.6472 0.9036 0.0571 0.059 Uiso 1 1 calc R . .
C24 C 0.4779(3) 0.8771(3) 0.0457(3) 0.0463(9) Uani 1 1 d . . .
H24A H 0.4646 0.8961 -0.0209 0.056 Uiso 1 1 calc R A .
C25 C 0.3883(3) 0.8451(2) 0.0971(2) 0.0379(8) Uani 1 1 d . A .
C27 C 0.6055(3) 0.8361(3) 0.4110(3) 0.0462(9) Uani 1 1 d . . .
C27C C 0.5996(3) 0.9536(3) 0.4046(3) 0.0569(11) Uani 1 1 d . . .
H27A H 0.517(2) 0.9756(6) 0.400(2) 0.085 Uiso 1 1 calc R . .
H27B H 0.635(2) 0.9779(7) 0.3438(18) 0.085 Uiso 1 1 calc R . .
H27C H 0.643(2) 0.9870(9) 0.4655(17) 0.085 Uiso 1 1 calc R . .
C27B C 0.5567(3) 0.7967(3) 0.5014(3) 0.0584(11) Uani 1 1 d . . .
H27D H 0.478(2) 0.8196(19) 0.5015(10) 0.088 Uiso 1 1 calc R . .
H27E H 0.6017(17) 0.8247(18) 0.5596(14) 0.088 Uiso 1 1 calc R . .
H27F H 0.558(2) 0.7200(18) 0.5018(10) 0.088 Uiso 1 1 calc R . .
C27A C 0.7280(3) 0.7991(3) 0.4088(3) 0.0614(12) Uani 1 1 d . . .
H27G H 0.7640(12) 0.8358(18) 0.3555(18) 0.092 Uiso 1 1 calc R . .
H27H H 0.7277(3) 0.7218(19) 0.396(2) 0.092 Uiso 1 1 calc R . .
H27I H 0.7718(13) 0.816(2) 0.4730(17) 0.092 Uiso 1 1 calc R . .
C28C C 0.2521(4) 0.6640(3) 0.0233(4) 0.0704(14) Uani 1 1 d . . .
H28A H 0.336(2) 0.6529(11) 0.045(2) 0.106 Uiso 1 1 calc R . .
H28B H 0.224(3) 0.6086(15) -0.0276(15) 0.106 Uiso 1 1 calc R . .
H28C H 0.207(2) 0.6580(9) 0.082(2) 0.106 Uiso 1 1 calc R . .
C28B C 0.1130(3) 0.7987(4) -0.0389(3) 0.0633(12) Uani 1 1 d . . .
H28D H 0.1053(4) 0.8768(19) -0.064(2) 0.095 Uiso 1 1 calc R . .
H28E H 0.0737(11) 0.791(2) 0.0269(16) 0.095 Uiso 1 1 calc R . .
H28F H 0.0729(12) 0.7465(19) -0.0926(19) 0.095 Uiso 1 1 calc R . .
C28 C 0.2371(3) 0.7724(3) -0.0205(3) 0.0513(10) Uani 1 1 d . . .
C28A C 0.2951(4) 0.7844(4) -0.1127(3) 0.0759(14) Uani 1 1 d . . .
H28G H 0.289(2) 0.861(2) -0.1358(15) 0.114 Uiso 1 1 calc R . .
H28H H 0.256(2) 0.735(2) -0.1667(16) 0.114 Uiso 1 1 calc R . .
H28I H 0.380(2) 0.765(2) -0.0992(7) 0.114 Uiso 1 1 calc R . .
H100 H 0.300(3) 0.936(3) 0.370(2) 0.031(9) Uiso 1 1 d . . .

loop_
_atom_site_aniso_label
_atom_site_aniso_U_11
_atom_site_aniso_U_22
_atom_site_aniso_U_33
_atom_site_aniso_U_23
_atom_site_aniso_U_13
_atom_site_aniso_U_12
Ge1 0.03070(19) 0.03056(18) 0.0299(2) 0.00403(13) 0.00601(14) -0.00236(12)
O100 0.0363(13) 0.0341(12) 0.0377(15) 0.0011(10) 0.0068(11) 0.0016(10)
O1 0.0522(15) 0.0332(11) 0.0507(16) 0.0059(10) 0.0151(13) 0.0026(10)
O2 0.0478(14) 0.0434(12) 0.0376(14) 0.0080(10) 0.0140(12) 0.0057(10)
O10 0.0382(13) 0.0391(12) 0.0614(17) -0.0049(11) 0.0046(12) -0.0089(9)
O11 0.0376(13) 0.0425(12) 0.0564(17) 0.0164(11) 0.0027(12) -0.0083(10)
O20 0.0399(13) 0.0465(12) 0.0382(14) 0.0054(10) 0.0043(11) -0.0061(10)
O21 0.0444(14) 0.0495(13) 0.0339(14) 0.0044(10) 0.0041(11) 0.0025(10)
C1 0.0337(17) 0.0405(17) 0.037(2) 0.0045(13) 0.0028(15) -0.0030(13)
C2 0.048(2) 0.0383(17) 0.047(2) 0.0079(15) 0.0066(18) 0.0013(14)
C3 0.065(3) 0.046(2) 0.058(3) 0.0235(17) 0.030(2) 0.0062(17)
C4 0.073(3) 0.0434(19) 0.069(3) 0.0272(19) 0.023(2) 0.0080(18)
C6 0.059(2) 0.0382(18) 0.060(3) 0.0142(16) 0.017(2) 0.0056(16)
C5 0.047(2) 0.0368(17) 0.041(2) 0.0066(14) 0.0082(17) -0.0030(14)
C7C 0.092(4) 0.053(2) 0.087(4) -0.020(2) 0.041(3) -0.012(2)
C7 0.048(2) 0.0370(17) 0.063(3) 0.0051(16) 0.017(2) 0.0044(15)
C7B 0.053(2) 0.055(2) 0.077(3) 0.008(2) 0.034(2) 0.0081(18)
C7A 0.051(3) 0.096(3) 0.102(4) 0.039(3) 0.003(3) 0.013(2)
C8 0.054(2) 0.053(2) 0.044(2) 0.0078(16) 0.0183(19) 0.0014(16)
C8C 0.065(3) 0.049(2) 0.058(3) 0.0064(17) 0.023(2) 0.0128(18)
C8B 0.077(3) 0.067(3) 0.074(3) 0.018(2) 0.046(3) 0.005(2)
C8A 0.079(3) 0.075(3) 0.046(3) 0.003(2) 0.000(2) 0.012(2)
C10 0.0354(17) 0.0384(16) 0.0288(18) 0.0067(13) 0.0102(15) -0.0024(12)
C11 0.0370(18) 0.0423(17) 0.0350(19) 0.0090(14) 0.0079(15) -0.0058(13)
C12 0.0397(19) 0.0444(18) 0.060(3) 0.0163(16) 0.0072(18) 0.0002(14)
C13 0.0326(18) 0.054(2) 0.063(3) 0.0168(18) 0.0078(18) 0.0021(15)
C14 0.0347(18) 0.049(2) 0.055(2) 0.0054(16) 0.0021(18) -0.0056(14)
C15 0.0363(18) 0.0411(17) 0.035(2) 0.0025(13) 0.0050(15) -0.0025(13)
C17 0.050(2) 0.0456(19) 0.067(3) -0.0024(18) 0.008(2) -0.0162(16)
C17C 0.062(3) 0.042(2) 0.085(3) -0.0044(19) 0.009(2) -0.0105(17)
C17B 0.072(3) 0.067(3) 0.080(4) -0.014(2) -0.014(3) -0.017(2)
C17A 0.065(3) 0.058(2) 0.090(4) 0.013(2) 0.028(3) -0.012(2)
C18 0.045(2) 0.0335(16) 0.053(2) 0.0078(15) 0.0125(18) -0.0042(14)
C18C 0.054(2) 0.054(2) 0.046(2) 0.0173(17) 0.0161(19) 0.0022(16)
C18B 0.043(2) 0.0409(18) 0.067(3) 0.0043(17) 0.0173(19) -0.0060(14)
C18A 0.059(2) 0.0414(19) 0.066(3) 0.0000(18) 0.012(2) 0.0007(16)
C20 0.0337(17) 0.0307(15) 0.0375(19) 0.0037(13) 0.0130(15) -0.0010(12)
C21 0.0413(19) 0.0382(16) 0.035(2) 0.0044(13) 0.0083(16) -0.0047(13)
C22 0.0370(19) 0.058(2) 0.044(2) 0.0058(16) 0.0106(17) -0.0089(15)
C23 0.046(2) 0.058(2) 0.046(2) 0.0072(17) 0.0231(19) -0.0074(16)
C24 0.051(2) 0.0513(19) 0.037(2) 0.0085(15) 0.0097(18) -0.0089(16)
C25 0.0398(18) 0.0392(16) 0.035(2) 0.0038(13) 0.0075(16) -0.0039(13)
C27 0.045(2) 0.054(2) 0.039(2) 0.0022(15) -0.0015(17) -0.0035(15)
C27C 0.054(2) 0.056(2) 0.059(3) -0.0133(18) 0.000(2) -0.0091(17)
C27B 0.053(2) 0.081(3) 0.041(2) 0.0048(19) 0.004(2) 0.006(2)
C27A 0.040(2) 0.086(3) 0.058(3) 0.013(2) 0.003(2) 0.0009(19)
C28C 0.069(3) 0.049(2) 0.088(4) -0.009(2) -0.017(3) -0.0026(19)
C28B 0.052(2) 0.087(3) 0.049(3) 0.000(2) -0.001(2) 0.005(2)
C28 0.049(2) 0.056(2) 0.047(2) -0.0060(17) -0.0028(19) 0.0013(16)
C28A 0.073(3) 0.107(4) 0.047(3) -0.015(2) 0.010(3) -0.007(3)

loop_
_atom_type_symbol
_atom_type_description
_atom_type_scat_dispersion_real
_atom_type_scat_dispersion_imag
_atom_type_scat_source
C C 0.0033 0.0016 'International Tables Vol C Tables 4.2.6.8 and 6.1.1.4'
H H 0.0000 0.0000 'International Tables Vol C Tables 4.2.6.8 and 6.1.1.4'
O O 0.0106 0.0060 'International Tables Vol C Tables 4.2.6.8 and 6.1.1.4'
Ge Ge 0.1547 1.8001 'International Tables Vol C Tables 4.2.6.8 and 6.1.1.4'

loop_
_geom_angle_atom_site_label_1
_geom_angle_atom_site_label_2
_geom_angle_atom_site_label_3
_geom_angle
_geom_angle_site_symmetry_1
_geom_angle_site_symmetry_3
_geom_angle_publ_flag
O100 Ge1 C1 103.67(13) . . ?
O100 Ge1 C10 102.61(12) . . ?
C1 Ge1 C10 113.81(13) . . ?
O100 Ge1 C20 104.50(12) . . ?
C1 Ge1 C20 115.76(14) . . ?
C10 Ge1 C20 114.37(13) . . ?
O101 Ge1A C1 106.2(16) . . ?
O101 Ge1A C20 114.0(17) . . ?
C1 Ge1A C20 115.6(4) . . ?
O101 Ge1A C10 113.5(15) . . ?
C1 Ge1A C10 103.8(4) . . ?
C20 Ge1A C10 103.4(3) . . ?
C5 O1 C7 125.0(3) . . ?
C2 O2 C8 123.9(3) . . ?
C15 O10 C17 125.2(3) . . ?
C11 O11 C18 122.9(2) . . ?
C21 O20 C27 122.4(2) . . ?
C25 O21 C28 118.7(3) . . ?
C5 C1 C2 118.5(3) . . ?
C5 C1 Ge1A 100.0(4) . . ?
C2 C1 Ge1A 133.0(3) . . ?
C5 C1 Ge1 125.8(3) . . ?
C2 C1 Ge1 115.7(2) . . ?
Ge1A C1 Ge1 36.2(2) . . ?
O2 C2 C3 122.8(4) . . ?
O2 C2 C1 115.9(3) . . ?
C3 C2 C1 121.2(3) . . ?
C4 C3 C2 118.9(4) . . ?
C3 C4 C6 121.6(3) . . ?
C4 C6 C5 119.9(4) . . ?
O1 C5 C1 115.6(3) . . ?
O1 C5 C6 124.3(3) . . ?
C1 C5 C6 120.1(4) . . ?
O1 C7 C7B 103.3(3) . . ?
O1 C7 C7C 110.1(3) . . ?
C7B C7 C7C 109.4(4) . . ?
O1 C7 C7A 110.8(3) . . ?
C7B C7 C7A 108.8(3) . . ?
C7C C7 C7A 113.9(3) . . ?
O2 C8 C8C 103.1(3) . . ?
O2 C8 C8A 111.0(3) . . ?
C8C C8 C8A 110.7(3) . . ?
O2 C8 C8B 110.5(3) . . ?
C8C C8 C8B 109.3(3) . . ?
C8A C8 C8B 112.0(4) . . ?
C11 C10 C15 117.6(3) . . ?
C11 C10 Ge1 118.1(2) . . ?
C15 C10 Ge1 123.6(2) . . ?
C11 C10 Ge1A 140.1(3) . . ?
C15 C10 Ge1A 99.5(3) . . ?
Ge1 C10 Ge1A 32.8(2) . . ?
C12 C11 O11 121.8(3) . . ?
C12 C11 C10 122.0(3) . . ?
O11 C11 C10 116.0(3) . . ?
C13 C12 C11 118.6(3) . . ?
C14 C13 C12 121.1(3) . . ?
C13 C14 C15 119.9(3) . . ?
O10 C15 C14 125.7(3) . . ?
O10 C15 C10 113.6(3) . . ?
C14 C15 C10 120.6(3) . . ?
O10 C17 C17A 110.6(3) . . ?
O10 C17 C17C 101.5(3) . . ?
C17A C17 C17C 110.4(4) . . ?
O10 C17 C17B 109.9(3) . . ?
C17A C17 C17B 113.8(4) . . ?
C17C C17 C17B 109.9(4) . . ?
O11 C18 C18A 109.9(3) . . ?
O11 C18 C18C 111.7(3) . . ?
C18A C18 C18C 111.5(3) . . ?
O11 C18 C18B 102.2(3) . . ?
C18A C18 C18B 111.0(3) . . ?
C18C C18 C18B 110.3(3) . . ?
C25 C20 C21 117.5(3) . . ?
C25 C20 Ge1 125.7(2) . . ?
C21 C20 Ge1 116.3(2) . . ?
C25 C20 Ge1A 104.7(3) . . ?
C21 C20 Ge1A 132.0(3) . . ?
Ge1 C20 Ge1A 35.6(2) . . ?
C22 C21 O20 122.9(3) . . ?
C22 C21 C20 121.6(3) . . ?
O20 C21 C20 115.2(3) . . ?
C21 C22 C23 119.5(3) . . ?
C24 C23 C22 120.6(4) . . ?
C23 C24 C25 119.6(3) . . ?
C24 C25 O21 119.7(3) . . ?
C24 C25 C20 121.1(3) . . ?
O21 C25 C20 118.7(3) . . ?
O20 C27 C27C 111.8(3) . . ?
O20 C27 C27B 101.8(3) . . ?
C27C C27 C27B 111.4(3) . . ?
O20 C27 C27A 110.2(3) . . ?
C27C C27 C27A 111.1(3) . . ?
C27B C27 C27A 110.2(3) . . ?
O21 C28 C28A 111.8(3) . . ?
O21 C28 C28B 101.8(3) . . ?
C28A C28 C28B 110.4(3) . . ?
O21 C28 C28C 108.7(3) . . ?
C28A C28 C28C 112.5(4) . . ?
C28B C28 C28C 111.2(3) . . ?

loop_
_geom_bond_atom_site_label_1
_geom_bond_atom_site_label_2
_geom_bond_distance
_geom_bond_site_symmetry_2
_geom_bond_publ_flag
Ge1 O100 1.790(2) . ?
Ge1 C1 1.950(3) . ?
Ge1 C10 1.965(3) . ?
Ge1 C20 1.971(3) . ?
Ge1A O101 1.81(5) . ?
Ge1A C1 1.939(8) . ?
Ge1A C20 1.985(8) . ?
Ge1A C10 2.225(8) . ?
O1 C5 1.364(4) . ?
O1 C7 1.454(4) . ?
O2 C2 1.366(4) . ?
O2 C8 1.453(5) . ?
O10 C15 1.370(4) . ?
O10 C17 1.464(4) . ?
O11 C11 1.389(4) . ?
O11 C18 1.466(4) . ?
O20 C21 1.383(4) . ?
O20 C27 1.470(4) . ?
O21 C25 1.394(4) . ?
O21 C28 1.467(4) . ?
C1 C5 1.399(5) . ?
C1 C2 1.403(5) . ?
C2 C3 1.400(4) . ?
C3 C4 1.373(6) . ?
C4 C6 1.377(6) . ?
C6 C5 1.402(4) . ?
C7C C7 1.522(5) . ?
C7 C7B 1.508(5) . ?
C7 C7A 1.535(6) . ?
C8 C8C 1.515(5) . ?
C8 C8A 1.518(6) . ?
C8 C8B 1.529(5) . ?
C10 C11 1.390(4) . ?
C10 C15 1.410(4) . ?
C11 C12 1.389(5) . ?
C12 C13 1.382(5) . ?
C13 C14 1.377(5) . ?
C14 C15 1.385(5) . ?
C17 C17A 1.513(6) . ?
C17 C17C 1.527(5) . ?
C17 C17B 1.532(6) . ?
C18 C18A 1.521(5) . ?
C18 C18C 1.525(5) . ?
C18 C18B 1.527(5) . ?
C20 C25 1.395(5) . ?
C20 C21 1.398(4) . ?
C21 C22 1.376(5) . ?
C22 C23 1.380(5) . ?
C23 C24 1.376(5) . ?
C24 C25 1.390(5) . ?
C27 C27C 1.507(5) . ?
C27 C27B 1.510(5) . ?
C27 C27A 1.538(5) . ?
C28C C28 1.523(5) . ?
C28B C28 1.516(5) . ?
C28 C28A 1.508(6) . ?
